data_4339455
loop_
_publ_author_name
'Su, Jie'
'Wang, Yingxia'
'Yang, Sihai'
'Li, Guobao'
'Liao, Fuhui'
'Lin, Jianhua'

_publ_section_title
;
 New series of indium formates: hydrothermal synthesis, structure and
 coordination modes.
;
_journal_issue 20
_journal_name_full 'Inorganic chemistry'
_journal_page_first 8403
_journal_page_last 8409
_journal_paper_doi 10.1021/ic7007599
_journal_volume 46
_journal_year 2007
_chemical_formula_sum 'C3 H3 In O6'
_chemical_formula_weight 249.87
_chemical_name_systematic
;
 ?
;
_space_group_IT_number 173
_symmetry_cell_setting hexagonal
_symmetry_space_group_name_Hall 'P 6c'
_symmetry_space_group_name_H-M 'P 63'
_atom_sites_solution_hydrogens geom
_atom_sites_solution_primary direct
_atom_sites_solution_secondary difmap
_audit_creation_method SHELXL-97
_cell_angle_alpha 90.00
_cell_angle_beta 90.00
_cell_angle_gamma 120.00
_cell_formula_units_Z 6
_cell_length_a 12.5464(18)
_cell_length_b 12.5464(18)
_cell_length_c 6.9282(14)
_cell_measurement_temperature 298(2)
_cell_measurement_theta_max 25
_cell_measurement_theta_min 2
_cell_volume 944.5(3)
_computing_cell_refinement 'MSC/AFC Diffractometer Control'
_computing_data_collection 'MSC/AFC Diffractometer Control'
_computing_data_reduction 'teXsan (MSC, 1992-1997)'
_computing_molecular_graphics 'Bruker SHELXTL'
_computing_publication_material 'Bruker SHELXTL'
_computing_structure_refinement 'SHELXL-97 (Sheldrick, 1997)'
_computing_structure_solution 'Bruker SHELXTL'
_diffrn_ambient_temperature 298(2)
_diffrn_measured_fraction_theta_full 0.998
_diffrn_measured_fraction_theta_max 0.994
_diffrn_measurement_device_type 'Rigaku AFC6S'
_diffrn_measurement_method \w-2\q
_diffrn_radiation_monochromator graphite
_diffrn_radiation_source 'fine-focus sealed tube'
_diffrn_radiation_type MoK\a
_diffrn_radiation_wavelength 0.71073
_diffrn_reflns_av_R_equivalents 0.0301
_diffrn_reflns_av_sigmaI/netI 0.0303
_diffrn_reflns_limit_h_max 13
_diffrn_reflns_limit_h_min -13
_diffrn_reflns_limit_k_max 15
_diffrn_reflns_limit_k_min 0
_diffrn_reflns_limit_l_max 8
_diffrn_reflns_limit_l_min 0
_diffrn_reflns_number 1384
_diffrn_reflns_theta_full 25.00
_diffrn_reflns_theta_max 25.52
_diffrn_reflns_theta_min 3.25
_diffrn_standards_interval_count 150
_diffrn_standards_number 3
_exptl_absorpt_coefficient_mu 3.724
_exptl_absorpt_correction_T_max 0.616
_exptl_absorpt_correction_T_min 0.413
_exptl_absorpt_correction_type psi-scan
_exptl_absorpt_process_details 'teXsan (MSC, 1992-1997)'
_exptl_crystal_colour colorless
_exptl_crystal_density_diffrn 2.636
_exptl_crystal_density_method 'not measured'
_exptl_crystal_description Needle-like
_exptl_crystal_F_000 708
_exptl_crystal_size_max 0.4
_exptl_crystal_size_mid 0.2
_exptl_crystal_size_min 0.13
_refine_diff_density_max 0.619
_refine_diff_density_min -1.174
_refine_diff_density_rms 0.108
_refine_ls_abs_structure_details 'Flack H D (1983), Acta Cryst. A39, 876-881'
_refine_ls_abs_structure_Flack 0.00(4)
_refine_ls_extinction_coef 0.344(7)
_refine_ls_extinction_expression Fc^*^=kFc[1+0.001xFc^2^\l^3^/sin(2\q)]^-1/4^
_refine_ls_extinction_method SHELXL
_refine_ls_goodness_of_fit_ref 1.000
_refine_ls_hydrogen_treatment constr
_refine_ls_matrix_type full
_refine_ls_number_parameters 92
_refine_ls_number_reflns 650
_refine_ls_number_restraints 1
_refine_ls_restrained_S_all 0.999
_refine_ls_R_factor_all 0.0160
_refine_ls_R_factor_gt 0.0158
_refine_ls_shift/su_max 0.010
_refine_ls_shift/su_mean 0.000
_refine_ls_structure_factor_coef Fsqd
_refine_ls_weighting_details 'calc w=1/[\s^2^(Fo^2^)+(0.0222P)^2^+0.4000P] where P=(Fo^2^+2Fc^2^)/3'
_refine_ls_weighting_scheme calc
_refine_ls_wR_factor_gt 0.0368
_refine_ls_wR_factor_ref 0.0369
_reflns_number_gt 646
_reflns_number_total 650
_reflns_threshold_expression >2sigma(I)
_cod_data_source_file ic7007599-file001.cif
_cod_data_source_block In(HCOO)3
_cod_depositor_comments
;
The following automatic conversions were performed:

'_symmetry_cell_setting' value 'Hexagonal' changed to 'hexagonal'
according to
/usr/data/users/saulius/automatic-downloads/retrospective/ACS/lib/dictionaries/cif_core.dic
dictionary named 'cif_core.dic' version 2.4.2 from 2011-04-26.

Automatic conversion script
Id: cif_fix_values 2281 2013-09-26 08:29:07Z andrius 
;
_cod_database_code 4339455

loop_
_symmetry_equiv_pos_as_xyz
'x, y, z'
'-y, x-y, z'
'-x+y, -x, z'
'-x, -y, z+1/2'
'y, -x+y, z+1/2'
'x-y, x, z+1/2'

loop_
_atom_site_label
_atom_site_type_symbol
_atom_site_fract_x
_atom_site_fract_y
_atom_site_fract_z
_atom_site_U_iso_or_equiv
_atom_site_adp_type
_atom_site_occupancy
_atom_site_symmetry_multiplicity
_atom_site_calc_flag
In1 In 0.34489(2) 0.01837(2) -0.00520(13) 0.01758(15) Uani 1 1 d
O1 O 0.3163(3) 0.1114(3) 0.2341(5) 0.0286(6) Uani 1 1 d
O2 O 0.4238(3) -0.0224(2) -0.2514(5) 0.0309(7) Uani 1 1 d
O3 O 0.1527(2) -0.0516(2) -0.0655(4) 0.0270(7) Uani 1 1 d
O4 O 0.1695(3) -0.1947(2) 0.3145(5) 0.0283(7) Uani 1 1 d
O5 O 0.3150(3) -0.1540(2) 0.0970(5) 0.0275(7) Uani 1 1 d
O6 O 0.5343(2) 0.1419(2) 0.0675(5) 0.0272(6) Uani 1 1 d
C1 C 0.3982(3) -0.1231(4) -0.3221(6) 0.0250(9) Uani 1 1 d
H1 H 0.3222 -0.1903 -0.2902 0.030 Uiso 1 1 calc
C2 C 0.2344(4) -0.2234(3) 0.2167(6) 0.0275(9) Uani 1 1 d
H2 H 0.2225 -0.3022 0.2330 0.033 Uiso 1 1 calc
C3 C 0.2195(4) 0.0820(3) 0.3262(6) 0.0253(8) Uani 1 1 d
H3 H 0.1545 0.0019 0.3128 0.030 Uiso 1 1 calc

loop_
_atom_site_aniso_label
_atom_site_aniso_U_11
_atom_site_aniso_U_22
_atom_site_aniso_U_33
_atom_site_aniso_U_23
_atom_site_aniso_U_13
_atom_site_aniso_U_12
In1 0.01918(18) 0.01714(19) 0.01682(19) -0.0004(4) 0.0016(3) 0.00937(11)
O1 0.0262(14) 0.0230(13) 0.0304(14) -0.0088(14) 0.0063(15) 0.0075(12)
O2 0.0373(15) 0.0240(13) 0.0288(14) 0.0004(14) 0.0146(15) 0.0135(12)
O3 0.0218(13) 0.0262(14) 0.0318(17) -0.0118(12) -0.0053(11) 0.0110(11)
O4 0.0302(16) 0.0213(13) 0.0354(17) 0.0078(13) 0.0112(13) 0.0142(13)
O5 0.0275(14) 0.0237(14) 0.0330(16) 0.0115(13) 0.0123(14) 0.0140(12)
O6 0.0207(13) 0.0282(13) 0.0333(14) 0.0035(12) -0.0058(11) 0.0127(11)
C1 0.0194(17) 0.0248(19) 0.0271(19) -0.0038(17) 0.0002(15) 0.0082(15)
C2 0.029(2) 0.0191(17) 0.033(2) 0.0071(18) 0.0080(19) 0.0113(16)
C3 0.0256(19) 0.0194(17) 0.0270(19) -0.0021(16) 0.0029(17) 0.0082(15)

loop_
_atom_type_symbol
_atom_type_description
_atom_type_scat_dispersion_real
_atom_type_scat_dispersion_imag
_atom_type_scat_source
C C 0.0033 0.0016 'International Tables Vol C Tables 4.2.6.8 and 6.1.1.4'
O O 0.0106 0.0060 'International Tables Vol C Tables 4.2.6.8 and 6.1.1.4'
In In -0.7276 1.3100 'International Tables Vol C Tables 4.2.6.8 and 6.1.1.4'
H H 0.0000 0.0000 'International Tables Vol C Tables 4.2.6.8 and 6.1.1.4'

loop_
_geom_angle_atom_site_label_1
_geom_angle_atom_site_label_2
_geom_angle_atom_site_label_3
_geom_angle
_geom_angle_site_symmetry_1
_geom_angle_site_symmetry_3
O5 In1 O6 103.00(11) . .
O5 In1 O3 93.31(12) . .
O6 In1 O3 161.41(11) . .
O5 In1 O1 107.57(14) . .
O6 In1 O1 81.52(12) . .
O3 In1 O1 85.12(11) . .
O5 In1 O2 83.72(11) . .
O6 In1 O2 83.31(11) . .
O3 In1 O2 107.60(12) . .
O1 In1 O2 162.81(10) . .
O5 In1 O4 164.38(15) . 6_554
O6 In1 O4 84.56(11) . 6_554
O3 In1 O4 81.86(12) . 6_554
O1 In1 O4 86.91(12) . 6_554
O2 In1 O4 83.62(12) . 6_554
C3 O1 In1 129.1(2) . .
C1 O2 In1 129.7(3) . .
C3 O3 In1 129.5(3) 5_554 .
C2 O4 In1 122.6(2) . 5
C2 O5 In1 126.6(2) . .
C1 O6 In1 128.1(3) 4_655 .
O2 C1 O6 125.5(4) . 4_654
O4 C2 O5 125.0(3) . .
O3 C3 O1 124.6(3) 6 .

loop_
_geom_bond_atom_site_label_1
_geom_bond_atom_site_label_2
_geom_bond_distance
_geom_bond_site_symmetry_2
In1 O5 2.123(3) .
In1 O6 2.150(3) .
In1 O3 2.154(3) .
In1 O1 2.158(3) .
In1 O2 2.158(3) .
In1 O4 2.180(3) 6_554
O1 C3 1.253(5) .
O2 C1 1.237(5) .
O3 C3 1.247(5) 5_554
O4 C2 1.243(5) .
O4 In1 2.180(3) 5
O5 C2 1.260(5) .
O6 C1 1.249(5) 4_655
C1 O6 1.249(5) 4_654
C3 O3 1.247(5) 6
